data_7019369
loop_
_publ_author_name
'An, Haiyan'
'Zhang, Hua'
'Chen, Zhaofei'
'Li, Yangguang'
'Liu, Xuan'
'Chen, Hao'

_publ_section_title
;
 A series of three-dimensional architectures constructed from
 lanthanide-substituted polyoxometalosilicates and lanthanide cations or
 lanthanide-organic complexes as linkers.
;
_journal_issue 27
_journal_name_full 'Dalton transactions (Cambridge, England : 2003)'
_journal_page_first 8390
_journal_page_last 8400
_journal_paper_doi 10.1039/c2dt30251a
_journal_volume 41
_journal_year 2012
_chemical_formula_sum 'C12 H120 K2 N2 Nd4 O136 Si2 W22'
_chemical_formula_weight 7224.92
_chemical_name_systematic
;
?
;
_space_group_IT_number 14
_symmetry_cell_setting monoclinic
_symmetry_space_group_name_Hall '-P 2ybc'
_symmetry_space_group_name_H-M 'P 1 21/c 1'
_atom_sites_solution_primary direct
_atom_sites_solution_secondary difmap
_audit_creation_method SHELXL-97
_cell_angle_alpha 90.00
_cell_angle_beta 121.492(4)
_cell_angle_gamma 90.00
_cell_formula_units_Z 2
_cell_length_a 18.6271(12)
_cell_length_b 17.6188(11)
_cell_length_c 22.2471(11)
_cell_measurement_reflns_used 34186
_cell_measurement_temperature 185
_cell_measurement_theta_max 25.00
_cell_measurement_theta_min 1.64
_cell_volume 6225.8(7)
_computing_molecular_graphics 'Bruker SHELXTL'
_computing_publication_material 'Bruker SHELXTL'
_computing_structure_refinement 'SHELXL-97 (Sheldrick, 1997)'
_computing_structure_solution 'SHELXS-97 (Sheldrick, 1990)'
_diffrn_ambient_temperature 185
_diffrn_detector_area_resol_mean 0.01
_diffrn_measured_fraction_theta_full 0.996
_diffrn_measured_fraction_theta_max 0.996
_diffrn_measurement_device_type 'Bruker Smart Apex CCD'
_diffrn_measurement_method \w-2\q
_diffrn_radiation_monochromator graphite
_diffrn_radiation_source 'fine-focus sealed tube'
_diffrn_radiation_type MoK\a
_diffrn_radiation_wavelength 0.71073
_diffrn_reflns_av_R_equivalents 0.0364
_diffrn_reflns_av_sigmaI/netI 0.0383
_diffrn_reflns_limit_h_max 22
_diffrn_reflns_limit_h_min -22
_diffrn_reflns_limit_k_max 20
_diffrn_reflns_limit_k_min -19
_diffrn_reflns_limit_l_max 23
_diffrn_reflns_limit_l_min -26
_diffrn_reflns_number 34186
_diffrn_reflns_theta_full 25.00
_diffrn_reflns_theta_max 25.00
_diffrn_reflns_theta_min 1.64
_diffrn_standards_decay_% none
_diffrn_standards_interval_count 0
_diffrn_standards_interval_time 0
_diffrn_standards_number 0
_exptl_absorpt_coefficient_mu 22.082
_exptl_absorpt_correction_T_max 0.003
_exptl_absorpt_correction_T_min 0.000
_exptl_absorpt_correction_type empirical
_exptl_absorpt_process_details 'ABSCOR by T.Higashi 8 March, 1995'
_exptl_crystal_colour pink
_exptl_crystal_density_diffrn 3.854
_exptl_crystal_density_method 'not measured'
_exptl_crystal_description diamondoid
_exptl_crystal_F_000 6453
_exptl_crystal_size_max 0.40
_exptl_crystal_size_mid 0.32
_exptl_crystal_size_min 0.26
_refine_diff_density_max 3.074
_refine_diff_density_min -1.584
_refine_diff_density_rms 0.273
_refine_ls_extinction_method none
_refine_ls_goodness_of_fit_ref 1.039
_refine_ls_hydrogen_treatment constr
_refine_ls_matrix_type full
_refine_ls_number_parameters 797
_refine_ls_number_reflns 10915
_refine_ls_number_restraints 18
_refine_ls_restrained_S_all 1.040
_refine_ls_R_factor_all 0.0380
_refine_ls_R_factor_gt 0.0312
_refine_ls_shift/su_max 0.002
_refine_ls_shift/su_mean 0.000
_refine_ls_structure_factor_coef Fsqd
_refine_ls_weighting_details 'calc w=1/[\s^2^(Fo^2^)+(0.0355P)^2^+62.5402P] where P=(Fo^2^+2Fc^2^)/3'
_refine_ls_weighting_scheme calc
_refine_ls_wR_factor_gt 0.0738
_refine_ls_wR_factor_ref 0.0769
_reflns_number_gt 9571
_reflns_number_total 10915
_reflns_threshold_expression >2sigma(I)
_cod_data_source_file c2dt30251a.txt
_cod_data_source_block nd1
_cod_depositor_comments
;
The following automatic conversions were performed:

'_symmetry_cell_setting' value 'Monoclinic' changed to 'monoclinic'
according to /home/saulius/struct/CIF-dictionaries/cif_core.dic
dictionary named 'cif_core.dic' version 2.4.1 from 2010-06-29.

Automatic conversion script
Id: cif_fix_values 1891 2012-01-12 08:04:46Z andrius 
;
_cod_original_cell_volume 6225.8(6)
_cod_original_sg_symbol_H-M P21/c
_cod_database_code 7019369

loop_
_symmetry_equiv_pos_as_xyz
'x, y, z'
'-x, y+1/2, -z+1/2'
'-x, -y, -z'
'x, -y-1/2, z-1/2'

loop_
_atom_site_label
_atom_site_type_symbol
_atom_site_fract_x
_atom_site_fract_y
_atom_site_fract_z
_atom_site_U_iso_or_equiv
_atom_site_adp_type
_atom_site_occupancy
_atom_site_symmetry_multiplicity
_atom_site_calc_flag
_atom_site_refinement_flags
_atom_site_disorder_assembly
_atom_site_disorder_group
W1 W -0.04827(2) 0.42213(2) -0.64809(2) 0.01382(10) Uani 1 1 d . . .
W2 W -0.39938(2) 0.52294(2) -0.88029(2) 0.01252(9) Uani 1 1 d . . .
W3 W -0.16988(2) 0.41025(2) -0.57895(2) 0.01443(10) Uani 1 1 d . . .
W4 W -0.32228(3) 0.55320(2) -0.70385(2) 0.01512(10) Uani 1 1 d . . .
W5 W -0.47725(2) 0.33873(2) -0.87179(2) 0.01366(10) Uani 1 1 d . . .
W6 W -0.19500(3) 0.56828(2) -0.76824(2) 0.01529(10) Uani 1 1 d . . .
W7 W -0.39791(2) 0.36113(2) -0.69349(2) 0.01558(10) Uani 1 1 d . . .
W8 W -0.12296(3) 0.25250(2) -0.63709(2) 0.01601(10) Uani 1 1 d . . .
W9 W -0.34788(3) 0.20866(2) -0.75409(2) 0.01501(10) Uani 1 1 d . . .
W10 W -0.21641(2) 0.23396(2) -0.83386(2) 0.01348(10) Uani 1 1 d . . .
W11 W -0.14923(2) 0.40110(2) -0.84522(2) 0.01555(10) Uani 1 1 d . . .
Nd1 Nd -0.38036(3) 0.35496(3) -1.00267(3) 0.01329(12) Uani 1 1 d . . .
Nd2 Nd 0.16628(3) 0.53276(3) -0.60354(3) 0.01648(13) Uani 1 1 d . . .
K1 K -0.01119(14) 0.11364(12) -0.45187(12) 0.0179(5) Uani 1 1 d . . .
Si1 Si -0.26355(16) 0.38512(15) -0.76199(14) 0.0099(5) Uani 1 1 d . . .
O1 O -0.1816(4) 0.3741(4) -0.6819(3) 0.0125(14) Uani 1 1 d . . .
O2 O -0.2884(4) 0.4755(4) -0.7756(3) 0.0148(15) Uani 1 1 d . . .
O3 O -0.3433(4) 0.3398(4) -0.7673(3) 0.0112(14) Uani 1 1 d . . .
O4 O -0.2392(4) 0.3523(4) -0.8164(3) 0.0105(14) Uani 1 1 d . . .
O5 O -0.3751(4) 0.4657(4) -0.9309(3) 0.0125(14) Uani 1 1 d . . .
O6 O -0.3037(4) 0.5911(4) -0.8508(4) 0.0178(16) Uani 1 1 d . . .
O7 O -0.4606(4) 0.4459(4) -0.8661(4) 0.0165(15) Uani 1 1 d . . .
O8 O -0.4004(4) 0.5765(4) -0.7957(4) 0.0195(16) Uani 1 1 d . . .
O9 O -0.3662(5) 0.1148(4) -0.7468(4) 0.0256(18) Uani 1 1 d . . .
O10 O -0.4425(5) 0.3605(4) -0.6430(4) 0.0264(18) Uani 1 1 d . . .
O11 O -0.4326(4) 0.3253(4) -0.9233(4) 0.0173(16) Uani 1 1 d . . .
O12 O -0.3442(5) 0.6172(4) -0.6577(4) 0.0234(17) Uani 1 1 d . . .
O13 O 0.0539(4) 0.4569(4) -0.6082(4) 0.0215(17) Uani 1 1 d . . .
O14 O -0.2350(4) 0.2211(4) -0.6721(4) 0.0198(16) Uani 1 1 d . . .
O15 O -0.1765(4) 0.4984(4) -0.8235(4) 0.0165(15) Uani 1 1 d . . .
O16 O -0.0284(4) 0.3200(4) -0.6147(4) 0.0185(16) Uani 1 1 d U . .
O17 O -0.1373(4) 0.2368(4) -0.7240(4) 0.0184(16) Uani 1 1 d . . .
O18 O -0.1300(4) 0.2926(4) -0.8353(4) 0.0171(15) Uani 1 1 d . . .
O19 O -0.3850(4) 0.4676(4) -0.7043(4) 0.0172(15) Uani 1 1 d . . .
O20 O -0.0657(5) 0.1743(5) -0.5888(4) 0.033(2) Uani 1 1 d . . .
O21 O -0.1797(4) 0.1441(4) -0.8376(4) 0.0216(17) Uani 1 1 d . . .
O22 O -0.2945(4) 0.2483(4) -0.9231(4) 0.0146(15) Uani 1 1 d . . .
O23 O -0.1269(4) 0.3087(4) -0.5631(4) 0.0178(16) Uani 1 1 d . . .
O24 O -0.5840(4) 0.3305(4) -0.9307(4) 0.0253(18) Uani 1 1 d . . .
O25 O -0.2263(4) 0.5008(4) -0.6256(4) 0.0188(16) Uani 1 1 d . . .
O26 O -0.2342(4) 0.3960(4) -0.9326(4) 0.0175(16) Uani 1 1 d . . .
O27 O -0.3832(4) 0.2528(4) -0.6933(4) 0.0190(16) Uani 1 1 d . . .
O28 O -0.4529(4) 0.2355(4) -0.8327(4) 0.0158(15) Uani 1 1 d . . .
O29 O -0.2965(4) 0.2055(4) -0.8068(4) 0.0145(15) Uani 1 1 d . . .
O30 O -0.1407(5) 0.6467(4) -0.7677(4) 0.0247(18) Uani 1 1 d . . .
O31 O -0.4901(4) 0.3569(4) -0.7845(4) 0.0178(16) Uani 1 1 d . . .
O32 O -0.2803(4) 0.3659(4) -0.6187(3) 0.0164(15) Uani 1 1 d . . .
O33 O -0.2379(4) 0.6072(4) -0.7124(4) 0.0165(15) Uani 1 1 d . . .
O34 O -0.0717(4) 0.3975(4) -0.7352(4) 0.0174(16) Uani 1 1 d . . .
O35 O -0.1121(4) 0.5143(4) -0.6880(3) 0.0155(15) Uani 1 1 d . . .
O36 O -0.0693(4) 0.4439(4) -0.5708(3) 0.0153(15) Uani 1 1 d U . .
O37 O -0.0654(5) 0.4244(5) -0.8542(4) 0.031(2) Uani 1 1 d . . .
O38 O -0.1472(4) 0.4302(4) -0.4946(4) 0.0212(17) Uani 1 1 d . . .
O39 O -0.4792(4) 0.5825(4) -0.9403(4) 0.0192(16) Uani 1 1 d . . .
O40 O 0.2909(6) 0.5194(5) -0.6061(6) 0.046(2) Uani 1 1 d . . .
O41 O 0.3285(9) 0.4216(9) -0.6410(8) 0.101(5) Uani 1 1 d U . .
C1 C 0.3365(10) 0.4874(8) -0.6199(9) 0.053(4) Uani 1 1 d . . .
C2 C 0.4197(8) 0.5271(8) -0.5983(7) 0.035(3) Uani 1 1 d . . .
C3 C 0.4772(9) 0.4938(8) -0.6104(9) 0.052(4) Uani 1 1 d . . .
H3A H 0.4665 0.4462 -0.6315 0.062 Uiso 1 1 calc R . .
C4 C 0.5511(10) 0.5313(9) -0.5912(10) 0.061(5) Uani 1 1 d . . .
H4A H 0.5889 0.5107 -0.6022 0.073 Uiso 1 1 calc R . .
C5 C 0.5124(8) 0.6305(8) -0.5448(7) 0.039(3) Uani 1 1 d . . .
H5A H 0.5248 0.6779 -0.5232 0.047 Uiso 1 1 calc R . .
C6 C 0.4388(8) 0.5967(8) -0.5634(6) 0.034(3) Uani 1 1 d . . .
H6A H 0.4013 0.6194 -0.5532 0.041 Uiso 1 1 calc R . .
N1 N 0.5681(7) 0.5966(6) -0.5570(6) 0.044(3) Uani 1 1 d . . .
H1A H 0.6160 0.6179 -0.5422 0.052 Uiso 1 1 calc R . .
O1W O -0.2934(5) 0.2891(4) -1.0463(4) 0.0271(19) Uani 1 1 d . . .
O2W O -0.4528(5) 0.3457(5) -1.1367(4) 0.032(2) Uani 1 1 d . . .
O3W O -0.4703(5) 0.2357(4) -1.0498(4) 0.0272(18) Uani 1 1 d . . .
O4W O -0.3525(6) 0.4676(5) -1.0539(5) 0.040(2) Uani 1 1 d . . .
O5W O 0.2815(5) 0.6194(4) -0.5124(4) 0.0251(18) Uani 1 1 d . . .
O6W O 0.0650(6) 0.5199(6) -0.7326(4) 0.049(3) Uani 1 1 d . . .
O7W O 0.0467(5) 0.6284(5) -0.6377(4) 0.032(2) Uani 1 1 d . . .
O8W O 0.1755(6) 0.4008(5) -0.6437(6) 0.051(3) Uani 1 1 d . . .
O9W O 0.2431(5) 0.4443(5) -0.4985(4) 0.032(2) Uani 1 1 d . . .
O10W O -0.1160(6) 0.2230(5) -0.4579(5) 0.046(2) Uiso 1 1 d . . .
O11W O 0.1000(18) 0.1413(17) -0.3259(16) 0.097(9) Uiso 0.50 1 d P . .
O12W O 0.0364(4) 0.0688(4) -0.5024(4) 0.0146(15) Uiso 1 1 d . . .
O13W O -0.1647(13) 0.0641(12) -0.5301(12) 0.161(8) Uiso 1 1 d . . .
O14W O 0.149(2) 0.0804(19) -0.4228(18) 0.119(11) Uiso 0.50 1 d P . .
O15W O 0.0721(4) -0.0276(4) -0.4440(4) 0.0160(15) Uiso 1 1 d . . .
O16W O 0.0716(19) 0.2272(18) -0.4442(17) 0.105(10) Uiso 0.50 1 d P . .
O17W O -0.3743(9) -0.2311(8) -0.6970(8) 0.091(4) Uiso 1 1 d . . .
O18W O -0.0023(7) -0.1553(8) -0.2921(6) 0.075(4) Uani 1 1 d . . .
O19W O -0.1137(9) -0.1177(12) -0.4304(9) 0.133(7) Uani 1 1 d . . .
O20W O -0.0626(7) -0.2969(6) -0.2635(7) 0.084(5) Uani 1 1 d . . .
O21W O -0.2751(6) -0.0908(5) -0.4682(5) 0.048(3) Uani 1 1 d . . .
O22W O -0.3031(8) -0.2986(7) -0.4857(8) 0.095(5) Uani 1 1 d . . .
O23W O -0.3546(7) -0.2435(6) -0.3895(7) 0.071(4) Uani 1 1 d . . .
O24W O -0.0499(5) -0.1179(5) -0.0700(4) 0.038(2) Uani 1 1 d . . .
O25W O -0.2904(16) -0.0633(16) -0.7152(16) 0.096(9) Uani 0.50 1 d P . .
O26W O -0.2444(15) -0.2045(14) -0.5610(12) 0.077(7) Uani 0.50 1 d P . .
O27W O 0.2994(17) 0.1858(16) -0.2350(15) 0.107(8) Uiso 0.60 1 d P A 1
O28W O 0.249(2) 0.2294(18) -0.2682(18) 0.075(9) Uiso 0.40 1 d P B 2
O29W O -0.1746(15) 0.0463(13) -0.7004(14) 0.187(10) Uani 1 1 d . . .
O30W O -0.4107(8) -0.0090(6) -0.6916(6) 0.067(3) Uani 1 1 d . . .
O31W O -0.1530(12) -0.3035(16) -0.4816(14) 0.096(10) Uani 0.50 1 d P . .

loop_
_atom_site_aniso_label
_atom_site_aniso_U_11
_atom_site_aniso_U_22
_atom_site_aniso_U_33
_atom_site_aniso_U_23
_atom_site_aniso_U_13
_atom_site_aniso_U_12
W1 0.00824(19) 0.0177(2) 0.0108(2) 0.00173(16) 0.00167(17) -0.00193(16)
W2 0.0114(2) 0.0142(2) 0.0075(2) 0.00063(15) 0.00187(17) 0.00253(15)
W3 0.0133(2) 0.0194(2) 0.0069(2) 0.00109(16) 0.00272(17) -0.00151(16)
W4 0.0160(2) 0.0165(2) 0.0082(2) -0.00163(16) 0.00311(18) 0.00189(16)
W5 0.0110(2) 0.0200(2) 0.0084(2) -0.00131(16) 0.00401(17) -0.00223(16)
W6 0.0134(2) 0.0142(2) 0.0123(2) 0.00303(16) 0.00249(18) -0.00284(16)
W7 0.0136(2) 0.0247(2) 0.0095(2) -0.00170(17) 0.00675(18) -0.00334(17)
W8 0.0158(2) 0.0150(2) 0.0108(2) 0.00424(16) 0.00257(18) 0.00100(16)
W9 0.0179(2) 0.0155(2) 0.0117(2) 0.00067(16) 0.00775(18) -0.00452(16)
W10 0.0142(2) 0.0150(2) 0.0108(2) 0.00147(16) 0.00620(17) 0.00381(16)
W11 0.0119(2) 0.0222(2) 0.0119(2) 0.00143(17) 0.00576(17) -0.00270(17)
Nd1 0.0138(3) 0.0156(3) 0.0088(3) 0.0013(2) 0.0048(2) 0.0027(2)
Nd2 0.0153(3) 0.0229(3) 0.0108(3) -0.0016(2) 0.0065(2) -0.0078(2)
K1 0.0261(12) 0.0139(11) 0.0175(12) 0.0054(9) 0.0140(10) 0.0098(9)
Si1 0.0085(12) 0.0121(14) 0.0083(14) 0.0013(10) 0.0039(11) -0.0008(10)
O1 0.012(3) 0.015(4) 0.005(3) -0.002(3) 0.001(3) 0.000(3)
O2 0.013(3) 0.016(4) 0.008(4) 0.001(3) -0.001(3) -0.005(3)
O3 0.011(3) 0.015(4) 0.006(3) 0.003(3) 0.003(3) -0.001(3)
O4 0.005(3) 0.015(4) 0.007(3) 0.002(3) 0.000(3) 0.002(3)
O5 0.011(3) 0.016(4) 0.007(3) 0.003(3) 0.003(3) -0.001(3)
O6 0.018(4) 0.014(4) 0.012(4) 0.001(3) 0.002(3) 0.001(3)
O7 0.016(4) 0.018(4) 0.014(4) -0.004(3) 0.008(3) 0.001(3)
O8 0.016(4) 0.022(4) 0.013(4) -0.003(3) 0.003(3) 0.004(3)
O9 0.027(4) 0.023(4) 0.022(4) -0.005(3) 0.010(4) -0.010(3)
O10 0.028(4) 0.034(5) 0.026(5) -0.006(4) 0.020(4) -0.010(4)
O11 0.019(4) 0.017(4) 0.015(4) -0.003(3) 0.008(3) -0.002(3)
O12 0.036(4) 0.020(4) 0.015(4) -0.003(3) 0.013(4) 0.003(3)
O13 0.015(4) 0.025(4) 0.019(4) 0.001(3) 0.005(3) -0.004(3)
O14 0.024(4) 0.021(4) 0.017(4) 0.001(3) 0.012(3) -0.007(3)
O15 0.014(3) 0.015(4) 0.017(4) 0.002(3) 0.006(3) -0.003(3)
O16 0.016(3) 0.017(3) 0.013(3) 0.008(2) 0.001(3) 0.004(3)
O17 0.012(3) 0.019(4) 0.019(4) -0.002(3) 0.004(3) 0.007(3)
O18 0.013(4) 0.023(4) 0.015(4) 0.001(3) 0.008(3) 0.005(3)
O19 0.016(4) 0.023(4) 0.010(4) -0.003(3) 0.005(3) 0.000(3)
O20 0.023(4) 0.029(5) 0.030(5) 0.014(4) 0.002(4) 0.009(3)
O21 0.024(4) 0.023(4) 0.015(4) 0.006(3) 0.008(3) 0.009(3)
O22 0.020(4) 0.015(4) 0.013(4) 0.003(3) 0.011(3) 0.003(3)
O23 0.018(4) 0.023(4) 0.008(4) 0.001(3) 0.003(3) -0.005(3)
O24 0.016(4) 0.038(5) 0.013(4) -0.003(3) 0.001(3) -0.004(3)
O25 0.011(3) 0.024(4) 0.018(4) 0.000(3) 0.005(3) 0.002(3)
O26 0.014(4) 0.022(4) 0.016(4) 0.001(3) 0.007(3) -0.001(3)
O27 0.023(4) 0.028(4) 0.010(4) -0.005(3) 0.011(3) -0.008(3)
O28 0.019(4) 0.013(4) 0.016(4) -0.001(3) 0.010(3) -0.005(3)
O29 0.018(4) 0.018(4) 0.012(4) -0.003(3) 0.011(3) 0.000(3)
O30 0.022(4) 0.022(4) 0.023(4) -0.003(3) 0.007(4) -0.007(3)
O31 0.011(3) 0.024(4) 0.013(4) -0.003(3) 0.003(3) -0.007(3)
O32 0.021(4) 0.020(4) 0.007(4) 0.000(3) 0.006(3) -0.004(3)
O33 0.017(4) 0.016(4) 0.013(4) 0.000(3) 0.006(3) -0.002(3)
O34 0.012(3) 0.023(4) 0.016(4) 0.002(3) 0.007(3) -0.002(3)
O35 0.015(3) 0.019(4) 0.008(4) 0.001(3) 0.002(3) -0.001(3)
O36 0.010(3) 0.019(3) 0.010(3) 0.002(2) 0.000(2) -0.004(2)
O37 0.016(4) 0.055(6) 0.023(5) 0.008(4) 0.009(4) -0.005(4)
O38 0.020(4) 0.032(4) 0.008(4) 0.004(3) 0.004(3) -0.002(3)
O39 0.016(4) 0.023(4) 0.013(4) -0.001(3) 0.004(3) 0.003(3)
O40 0.037(5) 0.050(6) 0.069(7) -0.012(5) 0.041(5) -0.003(4)
O41 0.097(6) 0.101(6) 0.112(6) -0.015(4) 0.058(5) -0.005(4)
C1 0.061(10) 0.026(8) 0.089(13) -0.025(8) 0.051(10) -0.020(7)
C2 0.030(7) 0.042(8) 0.033(8) 0.004(6) 0.017(6) 0.006(6)
C3 0.053(9) 0.037(8) 0.081(12) -0.022(8) 0.045(9) -0.005(7)
C4 0.050(9) 0.060(10) 0.095(14) -0.041(10) 0.053(10) -0.017(8)
C5 0.039(8) 0.034(8) 0.039(8) -0.003(6) 0.016(7) -0.002(6)
C6 0.031(7) 0.050(8) 0.023(7) -0.001(6) 0.015(6) 0.011(6)
N1 0.036(6) 0.044(7) 0.057(8) -0.007(6) 0.029(6) -0.004(5)
O1W 0.020(4) 0.036(5) 0.021(4) -0.008(4) 0.008(4) 0.006(3)
O2W 0.035(5) 0.041(5) 0.016(4) 0.004(4) 0.010(4) 0.022(4)
O3W 0.020(4) 0.030(5) 0.026(5) -0.007(4) 0.008(4) -0.007(3)
O4W 0.059(6) 0.031(5) 0.032(5) 0.012(4) 0.026(5) -0.005(4)
O5W 0.025(4) 0.032(5) 0.015(4) -0.006(3) 0.008(3) -0.021(3)
O6W 0.054(6) 0.063(7) 0.016(5) -0.009(4) 0.009(4) -0.038(5)
O7W 0.023(4) 0.044(5) 0.025(5) 0.013(4) 0.009(4) 0.002(4)
O8W 0.057(6) 0.040(6) 0.066(7) -0.024(5) 0.039(6) -0.008(5)
O9W 0.032(5) 0.030(5) 0.025(5) 0.006(4) 0.009(4) 0.006(4)
O18W 0.046(6) 0.127(11) 0.062(8) 0.004(7) 0.034(6) 0.029(7)
O19W 0.075(10) 0.22(2) 0.101(13) -0.008(13) 0.045(10) 0.028(12)
O20W 0.040(6) 0.046(7) 0.117(11) -0.023(7) 0.007(7) 0.013(5)
O21W 0.058(6) 0.050(6) 0.025(5) -0.006(4) 0.014(5) 0.008(5)
O22W 0.068(8) 0.066(9) 0.098(11) 0.010(8) 0.007(8) -0.019(7)
O23W 0.046(6) 0.034(6) 0.108(10) -0.003(6) 0.023(7) -0.003(5)
O24W 0.032(5) 0.044(5) 0.023(5) 0.007(4) 0.004(4) 0.001(4)
O25W 0.072(18) 0.10(2) 0.10(2) 0.000(17) 0.030(17) 0.013(15)
O26W 0.077(17) 0.086(18) 0.052(15) -0.022(13) 0.022(13) -0.002(14)
O29W 0.17(2) 0.18(2) 0.20(2) -0.013(18) 0.090(19) -0.040(17)
O30W 0.100(9) 0.063(7) 0.048(7) -0.022(6) 0.046(7) -0.049(7)
O31W 0.016(10) 0.12(2) 0.10(2) 0.055(18) -0.007(12) 0.008(12)

loop_
_atom_type_symbol
_atom_type_description
_atom_type_scat_dispersion_real
_atom_type_scat_dispersion_imag
_atom_type_scat_source
C C 0.0033 0.0016 'International Tables Vol C Tables 4.2.6.8 and 6.1.1.4'
H H 0.0000 0.0000 'International Tables Vol C Tables 4.2.6.8 and 6.1.1.4'
K K 0.2009 0.2494 'International Tables Vol C Tables 4.2.6.8 and 6.1.1.4'
N N 0.0061 0.0033 'International Tables Vol C Tables 4.2.6.8 and 6.1.1.4'
Nd Nd -0.1943 3.0179 'International Tables Vol C Tables 4.2.6.8 and 6.1.1.4'
O O 0.0106 0.0060 'International Tables Vol C Tables 4.2.6.8 and 6.1.1.4'
Si Si 0.0817 0.0704 'International Tables Vol C Tables 4.2.6.8 and 6.1.1.4'
W W -0.8490 6.8722 'International Tables Vol C Tables 4.2.6.8 and 6.1.1.4'

loop_
_geom_angle_atom_site_label_1
_geom_angle_atom_site_label_2
_geom_angle_atom_site_label_3
_geom_angle
_geom_angle_site_symmetry_1
_geom_angle_site_symmetry_3
O13 W1 O34 102.7(3) . .
O13 W1 O16 101.3(3) . .
O34 W1 O16 94.6(3) . .
O13 W1 O35 100.7(3) . .
O34 W1 O35 87.9(3) . .
O16 W1 O35 156.7(3) . .
O13 W1 O36 98.5(3) . .
O34 W1 O36 158.2(3) . .
O16 W1 O36 86.0(3) . .
O35 W1 O36 83.3(3) . .
O13 W1 O1 170.1(3) . .
O34 W1 O1 86.9(3) . .
O16 W1 O1 75.0(3) . .
O35 W1 O1 82.0(3) . .
O36 W1 O1 72.2(2) . .
O39 W2 O5 105.1(3) . .
O39 W2 O7 102.2(3) . .
O5 W2 O7 94.3(3) . .
O39 W2 O6 98.6(3) . .
O5 W2 O6 94.3(3) . .
O7 W2 O6 154.5(3) . .
O39 W2 O8 90.7(3) . .
O5 W2 O8 164.1(3) . .
O7 W2 O8 83.5(3) . .
O6 W2 O8 81.8(3) . .
O39 W2 O2 161.1(3) . .
O5 W2 O2 92.5(3) . .
O7 W2 O2 82.7(3) . .
O6 W2 O2 72.9(3) . .
O8 W2 O2 71.6(3) . .
O38 W3 O36 99.5(3) . .
O38 W3 O25 100.1(3) . .
O36 W3 O25 91.6(3) . .
O38 W3 O23 98.6(3) . .
O36 W3 O23 88.7(3) . .
O25 W3 O23 161.1(3) . .
O38 W3 O32 100.2(3) . .
O36 W3 O32 160.3(3) . .
O25 W3 O32 86.3(3) . .
O23 W3 O32 87.1(3) . .
O38 W3 O1 171.5(3) . .
O36 W3 O1 75.6(3) . .
O25 W3 O1 87.1(3) . .
O23 W3 O1 74.6(3) . .
O32 W3 O1 84.7(3) . .
O12 W4 O8 102.9(3) . .
O12 W4 O19 100.8(3) . .
O8 W4 O19 92.5(3) . .
O12 W4 O33 101.3(3) . .
O8 W4 O33 89.6(3) . .
O19 W4 O33 156.8(3) . .
O12 W4 O25 99.8(3) . .
O8 W4 O25 157.3(3) . .
O19 W4 O25 84.5(3) . .
O33 W4 O25 84.7(3) . .
O12 W4 O2 173.2(3) . .
O8 W4 O2 73.7(3) . .
O19 W4 O2 85.4(3) . .
O33 W4 O2 73.0(3) . .
O25 W4 O2 83.6(3) . .
O24 W5 O11 104.2(3) . .
O24 W5 O7 102.5(3) . .
O11 W5 O7 93.5(3) . .
O24 W5 O28 99.6(3) . .
O11 W5 O28 95.0(3) . .
O7 W5 O28 153.6(3) . .
O24 W5 O31 94.2(3) . .
O11 W5 O31 161.6(3) . .
O7 W5 O31 83.2(3) . .
O28 W5 O31 80.9(3) . .
O24 W5 O3 162.9(3) . .
O11 W5 O3 91.5(3) . .
O7 W5 O3 82.9(3) . .
O28 W5 O3 71.9(2) . .
O31 W5 O3 70.2(2) . .
O30 W6 O15 102.9(3) . .
O30 W6 O35 102.2(3) . .
O15 W6 O35 87.2(3) . .
O30 W6 O33 98.7(3) . .
O15 W6 O33 158.4(3) . .
O35 W6 O33 88.8(3) . .
O30 W6 O6 99.3(3) . .
O15 W6 O6 88.5(3) . .
O35 W6 O6 158.6(3) . .
O33 W6 O6 87.5(3) . .
O30 W6 O2 170.2(3) . .
O15 W6 O2 83.1(3) . .
O35 W6 O2 85.7(3) . .
O33 W6 O2 75.5(3) . .
O6 W6 O2 72.9(3) . .
O10 W7 O31 103.2(3) . .
O10 W7 O19 102.9(3) . .
O31 W7 O19 90.5(3) . .
O10 W7 O27 96.3(3) . .
O31 W7 O27 90.7(3) . .
O19 W7 O27 160.0(3) . .
O10 W7 O32 98.9(3) . .
O31 W7 O32 158.0(3) . .
O19 W7 O32 84.6(3) . .
O27 W7 O32 86.9(3) . .
O10 W7 O3 170.1(3) . .
O31 W7 O3 74.0(3) . .
O19 W7 O3 86.6(3) . .
O27 W7 O3 74.5(3) . .
O32 W7 O3 84.3(3) . .
O20 W8 O17 103.8(4) . .
O20 W8 O14 102.3(3) . .
O17 W8 O14 89.9(3) . .
O20 W8 O23 99.4(4) . .
O17 W8 O23 156.5(3) . .
O14 W8 O23 88.7(3) . .
O20 W8 O16 98.3(3) . .
O17 W8 O16 88.6(3) . .
O14 W8 O16 159.0(3) . .
O23 W8 O16 84.4(3) . .
O20 W8 O1 168.0(3) . .
O17 W8 O1 84.9(3) . .
O14 W8 O1 85.7(3) . .
O23 W8 O1 71.6(3) . .
O16 W8 O1 73.4(2) . .
O9 W9 O29 102.9(3) . .
O9 W9 O28 99.7(3) . .
O29 W9 O28 92.8(3) . .
O9 W9 O14 101.0(3) . .
O29 W9 O14 86.2(3) . .
O28 W9 O14 158.9(3) . .
O9 W9 O27 99.4(3) . .
O29 W9 O27 157.0(3) . .
O28 W9 O27 88.8(3) . .
O14 W9 O27 84.1(3) . .
O9 W9 O3 171.4(3) . .
O29 W9 O3 83.4(3) . .
O28 W9 O3 73.9(2) . .
O14 W9 O3 85.1(3) . .
O27 W9 O3 75.0(3) . .
O21 W10 O22 100.9(3) . .
O21 W10 O18 97.7(3) . .
O22 W10 O18 96.3(3) . .
O21 W10 O29 99.4(3) . .
O22 W10 O29 94.1(3) . .
O18 W10 O29 157.9(3) . .
O21 W10 O17 91.3(3) . .
O22 W10 O17 167.2(3) . .
O18 W10 O17 85.5(3) . .
O29 W10 O17 80.2(3) . .
O21 W10 O4 169.9(3) . .
O22 W10 O4 86.6(3) . .
O18 W10 O4 74.6(3) . .
O29 W10 O4 86.6(3) . .
O17 W10 O4 81.6(2) . .
O37 W11 O26 103.4(3) . .
O37 W11 O15 101.0(4) . .
O26 W11 O15 96.9(3) . .
O37 W11 O18 97.1(4) . .
O26 W11 O18 94.7(3) . .
O15 W11 O18 155.6(3) . .
O37 W11 O34 91.7(3) . .
O26 W11 O34 164.9(3) . .
O15 W11 O34 81.1(3) . .
O18 W11 O34 82.1(3) . .
O37 W11 O4 167.6(3) . .
O26 W11 O4 85.5(3) . .
O15 W11 O4 86.3(3) . .
O18 W11 O4 73.3(3) . .
O34 W11 O4 79.5(2) . .
O26 Nd1 O11 109.3(2) . .
O26 Nd1 O4W 67.9(3) . .
O11 Nd1 O4W 138.8(3) . .
O26 Nd1 O39 136.1(2) . 3_463
O11 Nd1 O39 75.9(2) . 3_463
O4W Nd1 O39 80.1(3) . 3_463
O26 Nd1 O5 72.6(2) . .
O11 Nd1 O5 66.8(2) . .
O4W Nd1 O5 73.7(3) . .
O39 Nd1 O5 70.0(2) 3_463 .
O26 Nd1 O22 71.5(2) . .
O11 Nd1 O22 71.4(2) . .
O4W Nd1 O22 135.8(3) . .
O39 Nd1 O22 143.7(2) 3_463 .
O5 Nd1 O22 109.8(2) . .
O26 Nd1 O3W 141.6(2) . .
O11 Nd1 O3W 72.6(2) . .
O4W Nd1 O3W 136.3(3) . .
O39 Nd1 O3W 82.2(2) 3_463 .
O5 Nd1 O3W 135.0(2) . .
O22 Nd1 O3W 73.2(2) . .
O26 Nd1 O2W 119.9(3) . .
O11 Nd1 O2W 130.8(3) . .
O4W Nd1 O2W 67.9(3) . .
O39 Nd1 O2W 70.1(2) 3_463 .
O5 Nd1 O2W 128.1(2) . .
O22 Nd1 O2W 122.0(2) . .
O3W Nd1 O2W 68.5(3) . .
O26 Nd1 O1W 70.1(2) . .
O11 Nd1 O1W 137.4(2) . .
O4W Nd1 O1W 82.1(3) . .
O39 Nd1 O1W 135.4(2) 3_463 .
O5 Nd1 O1W 141.0(2) . .
O22 Nd1 O1W 68.3(2) . .
O3W Nd1 O1W 83.1(2) . .
O2W Nd1 O1W 65.3(2) . .
O40 Nd2 O13 140.9(3) . .
O40 Nd2 O21 71.9(3) . 2_553
O13 Nd2 O21 138.0(2) . 2_553
O40 Nd2 O38 130.0(3) . 3_564
O13 Nd2 O38 70.6(2) . 3_564
O21 Nd2 O38 111.3(2) 2_553 3_564
O40 Nd2 O6W 97.2(3) . .
O13 Nd2 O6W 77.6(3) . .
O21 Nd2 O6W 71.5(3) 2_553 .
O38 Nd2 O6W 132.1(3) 3_564 .
O40 Nd2 O8W 69.6(3) . .
O13 Nd2 O8W 72.3(3) . .
O21 Nd2 O8W 120.3(3) 2_553 .
O38 Nd2 O8W 128.4(3) 3_564 .
O6W Nd2 O8W 70.1(4) . .
O40 Nd2 O9W 82.7(3) . .
O13 Nd2 O9W 76.2(3) . .
O21 Nd2 O9W 145.1(3) 2_553 .
O38 Nd2 O9W 67.8(3) 3_564 .
O6W Nd2 O9W 136.8(3) . .
O8W Nd2 O9W 69.6(3) . .
O40 Nd2 O5W 69.5(3) . .
O13 Nd2 O5W 135.2(2) . .
O21 Nd2 O5W 70.5(2) 2_553 .
O38 Nd2 O5W 65.8(2) 3_564 .
O6W Nd2 O5W 142.0(3) . .
O8W Nd2 O5W 130.3(3) . .
O9W Nd2 O5W 78.5(3) . .
O40 Nd2 O7W 140.2(3) . .
O13 Nd2 O7W 75.8(2) . .
O21 Nd2 O7W 68.3(2) 2_553 .
O38 Nd2 O7W 65.6(2) 3_564 .
O6W Nd2 O7W 72.6(3) . .
O8W Nd2 O7W 134.9(3) . .
O9W Nd2 O7W 131.3(3) . .
O5W Nd2 O7W 94.7(3) . .
O12W K1 O15W 48.2(2) . 3_554
O4 Si1 O3 111.9(4) . .
O4 Si1 O2 111.9(4) . .
O3 Si1 O2 107.6(3) . .
O4 Si1 O1 107.8(3) . .
O3 Si1 O1 108.4(4) . .
O2 Si1 O1 109.1(3) . .
Si1 O1 W3 127.2(4) . .
Si1 O1 W1 122.3(4) . .
W3 O1 W1 92.7(2) . .
Si1 O1 W8 121.6(3) . .
W3 O1 W8 92.8(2) . .
W1 O1 W8 90.8(2) . .
Si1 O2 W2 123.6(3) . .
Si1 O2 W6 122.7(4) . .
W2 O2 W6 93.4(2) . .
Si1 O2 W4 124.9(4) . .
W2 O2 W4 93.2(2) . .
W6 O2 W4 89.9(2) . .
Si1 O3 W9 124.5(3) . .
Si1 O3 W5 121.9(3) . .
W9 O3 W5 91.5(2) . .
Si1 O3 W7 125.1(4) . .
W9 O3 W7 90.7(2) . .
W5 O3 W7 93.9(2) . .
Si1 O4 W10 129.0(4) . .
Si1 O4 W11 128.5(4) . .
W10 O4 W11 94.1(2) . .
W2 O5 Nd1 159.0(3) . .
W6 O6 W2 120.6(3) . .
W2 O7 W5 141.9(4) . .
W4 O8 W2 121.5(3) . .
W5 O11 Nd1 159.6(4) . .
W1 O13 Nd2 154.3(4) . .
W8 O14 W9 147.1(4) . .
W6 O15 W11 154.9(4) . .
W1 O16 W8 120.5(3) . .
W8 O17 W10 149.6(4) . .
W10 O18 W11 115.1(3) . .
W4 O19 W7 152.7(4) . .
W10 O21 Nd2 155.1(4) . 2_543
W10 O22 Nd1 138.7(3) . .
W3 O23 W8 121.0(3) . .
W3 O25 W4 150.8(4) . .
W11 O26 Nd1 141.7(4) . .
W7 O27 W9 119.6(4) . .
W9 O28 W5 122.2(3) . .
W9 O29 W10 156.6(4) . .
W7 O31 W5 122.0(3) . .
W3 O32 W7 150.0(4) . .
W6 O33 W4 121.5(3) . .
W1 O34 W11 151.7(4) . .
W6 O35 W1 148.9(4) . .
W3 O36 W1 119.4(3) . .
W3 O38 Nd2 160.7(4) . 3_564
W2 O39 Nd1 155.2(4) . 3_463
C1 O40 Nd2 154.1(9) . .
O40 C1 O41 125.8(15) . .
O40 C1 C2 116.4(12) . .
O41 C1 C2 116.9(14) . .
C3 C2 C6 119.3(12) . .
C3 C2 C1 120.7(13) . .
C6 C2 C1 120.0(11) . .
C4 C3 C2 119.5(13) . .
C4 C3 H3A 120.3 . .
C2 C3 H3A 120.3 . .
N1 C4 C3 119.6(13) . .
N1 C4 H4A 120.2 . .
C3 C4 H4A 120.2 . .
C6 C5 N1 120.7(13) . .
C6 C5 H5A 119.6 . .
N1 C5 H5A 119.6 . .
C5 C6 C2 118.9(12) . .
C5 C6 H6A 120.6 . .
C2 C6 H6A 120.6 . .
C4 N1 C5 121.7(12) . .
C4 N1 H1A 119.1 . .
C5 N1 H1A 119.1 . .

loop_
_geom_bond_atom_site_label_1
_geom_bond_atom_site_label_2
_geom_bond_distance
_geom_bond_site_symmetry_2
W1 O13 1.738(7) .
W1 O34 1.803(7) .
W1 O16 1.907(7) .
W1 O35 1.933(7) .
W1 O36 1.991(7) .
W1 O1 2.344(6) .
W2 O39 1.739(7) .
W2 O5 1.738(7) .
W2 O7 1.903(7) .
W2 O6 1.956(7) .
W2 O8 2.113(7) .
W2 O2 2.316(6) .
W3 O38 1.730(7) .
W3 O36 1.882(6) .
W3 O25 1.893(7) .
W3 O23 1.916(7) .
W3 O32 1.929(7) .
W3 O1 2.276(6) .
W4 O12 1.713(7) .
W4 O8 1.831(7) .
W4 O19 1.905(7) .
W4 O33 1.930(7) .
W4 O25 1.957(7) .
W4 O2 2.424(7) .
W5 O24 1.723(7) .
W5 O11 1.749(7) .
W5 O7 1.906(7) .
W5 O28 1.964(7) .
W5 O31 2.101(7) .
W5 O3 2.360(6) .
W6 O30 1.709(7) .
W6 O15 1.895(7) .
W6 O35 1.896(7) .
W6 O33 1.921(7) .
W6 O6 1.937(7) .
W6 O2 2.330(6) .
W7 O10 1.712(7) .
W7 O31 1.850(7) .
W7 O19 1.922(7) .
W7 O27 1.928(7) .
W7 O32 1.941(7) .
W7 O3 2.370(7) .
W8 O20 1.730(7) .
W8 O17 1.828(7) .
W8 O14 1.889(7) .
W8 O23 1.955(7) .
W8 O16 1.962(7) .
W8 O1 2.375(6) .
W9 O9 1.713(7) .
W9 O29 1.861(6) .
W9 O28 1.880(7) .
W9 O14 1.946(7) .
W9 O27 1.948(7) .
W9 O3 2.336(6) .
W10 O21 1.744(7) .
W10 O22 1.762(7) .
W10 O18 1.927(7) .
W10 O29 1.944(7) .
W10 O17 2.094(7) .
W10 O4 2.202(6) .
W11 O37 1.724(7) .
W11 O26 1.755(7) .
W11 O15 1.919(7) .
W11 O18 1.937(7) .
W11 O34 2.095(7) .
W11 O4 2.253(6) .
Nd1 O26 2.435(7) .
Nd1 O11 2.476(7) .
Nd1 O4W 2.475(8) .
Nd1 O39 2.490(7) 3_463
Nd1 O5 2.490(7) .
Nd1 O22 2.503(7) .
Nd1 O3W 2.548(7) .
Nd1 O2W 2.557(8) .
Nd1 O1W 2.560(7) .
Nd2 O40 2.364(8) .
Nd2 O13 2.440(7) .
Nd2 O21 2.442(7) 2_553
Nd2 O38 2.476(7) 3_564
Nd2 O6W 2.490(8) .
Nd2 O8W 2.529(9) .
Nd2 O9W 2.538(8) .
Nd2 O5W 2.550(7) .
Nd2 O7W 2.570(8) .
K1 O12W 1.929(7) .
K1 O15W 2.492(7) 3_554
Si1 O4 1.607(7) .
Si1 O3 1.635(7) .
Si1 O2 1.641(7) .
Si1 O1 1.643(7) .
O21 Nd2 2.442(7) 2_543
O38 Nd2 2.476(7) 3_564
O39 Nd1 2.490(7) 3_463
O40 C1 1.186(16) .
O41 C1 1.229(18) .
C1 C2 1.531(18) .
C2 C3 1.366(18) .
C2 C6 1.393(18) .
C3 C4 1.378(19) .
C3 H3A 0.9300 .
C4 N1 1.324(17) .
C4 H4A 0.9300 .
C5 C6 1.346(18) .
C5 N1 1.343(17) .
C5 H5A 0.9300 .
C6 H6A 0.9300 .
N1 H1A 0.8600 .
O15W K1 2.492(7) 3_554
